data_4131159
loop_
_publ_author_name
'Bour, James R.'
'Camasso, Nicole M.'
'Meucci, Elizabeth A.'
'Kampf, Jeff W.'
'Canty, Allan J.'
'Sanford, Melanie S.'

_publ_section_title
;
 Carbon-Carbon Bond-Forming Reductive Elimination from Isolated
 Nickel(III) Complexes.
;
_journal_issue 49
_journal_name_full 'Journal of the American Chemical Society'
_journal_page_first 16105
_journal_page_last 16111
_journal_paper_doi 10.1021/jacs.6b10350
_journal_volume 138
_journal_year 2016
_chemical_formula_moiety 'C21 H18 B N6 Ni'
_chemical_formula_sum 'C21 H18 B N6 Ni'
_chemical_formula_weight 423.93
_space_group_crystal_system orthorhombic
_space_group_IT_number 61
_space_group_name_Hall '-P 2ac 2ab'
_space_group_name_H-M_alt 'P b c a'
_atom_sites_solution_hydrogens geom
_audit_creation_method SHELXL-2014/6
_cell_angle_alpha 90
_cell_angle_beta 90
_cell_angle_gamma 90
_cell_formula_units_Z 8
_cell_length_a 14.9798(2)
_cell_length_b 13.0128(2)
_cell_length_c 19.5957(2)
_cell_measurement_reflns_used 19760
_cell_measurement_temperature 85(2)
_cell_measurement_theta_max 69.1290
_cell_measurement_theta_min 4.4720
_cell_volume 3819.77(9)
_computing_cell_refinement 'CrysAlisPro 1.171.38.41 (Rigaku OD, 2015)'
_computing_data_collection 'CrystalClear-SM Expert 2.0 r16 (Rigaku, 2014)'
_computing_data_reduction 'CrysAlisPro 1.171.38.41 (Rigaku OD, 2015)'
_computing_molecular_graphics 'Bruker SHELXTL'
_computing_publication_material 'Bruker SHELXTL'
_computing_structure_refinement 'SHELXL-2014/6 (Sheldrick, 2014)'
_computing_structure_solution 'SHELXT (Sheldrick, 2014)'
_diffrn_ambient_temperature 85(2)
_diffrn_measured_fraction_theta_full 1.000
_diffrn_measured_fraction_theta_max 0.994
_diffrn_measurement_device_type 'Rigaku Saturn 944+ CCD'
_diffrn_measurement_method '\w scans'
_diffrn_radiation_type CuK\a
_diffrn_radiation_wavelength 1.54184
_diffrn_reflns_av_R_equivalents 0.1019
_diffrn_reflns_av_unetI/netI 0.0386
_diffrn_reflns_Laue_measured_fraction_full 1.000
_diffrn_reflns_Laue_measured_fraction_max 0.994
_diffrn_reflns_limit_h_max 16
_diffrn_reflns_limit_h_min -18
_diffrn_reflns_limit_k_max 15
_diffrn_reflns_limit_k_min -15
_diffrn_reflns_limit_l_max 23
_diffrn_reflns_limit_l_min -23
_diffrn_reflns_number 54490
_diffrn_reflns_point_group_measured_fraction_full 1.000
_diffrn_reflns_point_group_measured_fraction_max 0.994
_diffrn_reflns_theta_full 67.684
_diffrn_reflns_theta_max 69.496
_diffrn_reflns_theta_min 4.513
_diffrn_source 'micro-focus rotating anode'
_exptl_absorpt_coefficient_mu 1.621
_exptl_absorpt_correction_T_max 1.00000
_exptl_absorpt_correction_T_min 0.76394
_exptl_absorpt_correction_type multi-scan
_exptl_absorpt_process_details
; 
CrysAlisPro 1.171.38.41 (Rigaku Oxford Diffraction, 2015) 
Empirical absorption correction using spherical harmonics, 
 implemented in SCALE3 ABSPACK scaling algorithm. 
;
_exptl_crystal_colour yellow
_exptl_crystal_density_diffrn 1.474
_exptl_crystal_description needle
_exptl_crystal_F_000 1752
_exptl_crystal_size_max 0.200
_exptl_crystal_size_mid 0.030
_exptl_crystal_size_min 0.010
_refine_diff_density_max 0.466
_refine_diff_density_min -0.523
_refine_diff_density_rms 0.094
_refine_ls_extinction_coef 0.00036(8)
_refine_ls_extinction_expression Fc^*^=kFc[1+0.001xFc^2^\l^3^/sin(2\q)]^-1/4^
_refine_ls_extinction_method SHELXL
_refine_ls_goodness_of_fit_ref 1.073
_refine_ls_hydrogen_treatment constr
_refine_ls_matrix_type full
_refine_ls_number_parameters 263
_refine_ls_number_reflns 3559
_refine_ls_number_restraints 0
_refine_ls_restrained_S_all 1.073
_refine_ls_R_factor_all 0.0501
_refine_ls_R_factor_gt 0.0450
_refine_ls_shift/su_max 0.001
_refine_ls_shift/su_mean 0.000
_refine_ls_structure_factor_coef Fsqd
_refine_ls_weighting_details 'w=1/[\s^2^(Fo^2^)+(0.0734P)^2^+3.0234P] where P=(Fo^2^+2Fc^2^)/3'
_refine_ls_weighting_scheme calc
_refine_ls_wR_factor_gt 0.1171
_refine_ls_wR_factor_ref 0.1257
_reflns_Friedel_coverage 0.000
_reflns_number_gt 3198
_reflns_number_total 3559
_reflns_threshold_expression 'I > 2\s(I)'
_cod_data_source_file ja6b10350_si_001.cif
_cod_data_source_block em334
_cod_original_cell_volume 3819.79(10)
_cod_database_code 4131159
_shelx_space_group_comment
; 
The symmetry employed for this shelxl refinement is uniquely defined 
by the following loop, which should always be used as a source of 
symmetry information in preference to the above space-group names. 
They are only intended as comments. 
;
_shelx_estimated_absorpt_t_min 0.738
_shelx_estimated_absorpt_t_max 0.984
_shelxl_version_number 2014/6

loop_
_space_group_symop_operation_xyz
'x, y, z'
'-x+1/2, -y, z+1/2'
'-x, y+1/2, -z+1/2'
'x+1/2, -y+1/2, -z'
'-x, -y, -z'
'x-1/2, y, -z-1/2'
'x, -y-1/2, z-1/2'
'-x-1/2, y-1/2, z'

loop_
_atom_site_label
_atom_site_type_symbol
_atom_site_fract_x
_atom_site_fract_y
_atom_site_fract_z
_atom_site_U_iso_or_equiv
_atom_site_adp_type
_atom_site_occupancy
_atom_site_site_symmetry_order
_atom_site_calc_flag
_atom_site_refinement_flags_posn
_atom_site_refinement_flags_adp
Ni1 Ni 0.71682(2) 0.34082(3) 0.66723(2) 0.01536(17) Uani 1 1 d . .
N1 N 0.80573(12) 0.41348(14) 0.72736(8) 0.0172(4) Uani 1 1 d . .
N2 N 0.83749(12) 0.36191(14) 0.78322(9) 0.0174(4) Uani 1 1 d . .
N3 N 0.65136(12) 0.30325(14) 0.75293(8) 0.0177(4) Uani 1 1 d . .
N4 N 0.69995(12) 0.26511(14) 0.80612(9) 0.0173(4) Uani 1 1 d . .
N5 N 0.79133(12) 0.21162(15) 0.67340(8) 0.0173(4) Uani 1 1 d . .
N6 N 0.82314(12) 0.18497(14) 0.73630(8) 0.0174(4) Uani 1 1 d . .
C1 C 0.83846(14) 0.50853(17) 0.73061(11) 0.0187(4) Uani 1 1 d . .
H1 H 0.8267 0.5613 0.6983 0.022 Uiso 1 1 calc R U
C2 C 0.89259(14) 0.51972(17) 0.78843(11) 0.0205(5) Uani 1 1 d . .
H2 H 0.9243 0.5792 0.8026 0.025 Uiso 1 1 calc R U
C3 C 0.88967(13) 0.42503(17) 0.82036(10) 0.0191(4) Uani 1 1 d . .
H3 H 0.9194 0.4074 0.8615 0.023 Uiso 1 1 calc R U
C4 C 0.56910(14) 0.31992(17) 0.77641(11) 0.0198(4) Uani 1 1 d . .
H4 H 0.5210 0.3462 0.7500 0.024 Uiso 1 1 calc R U
C5 C 0.56364(15) 0.29341(17) 0.84511(11) 0.0209(5) Uani 1 1 d . .
H5 H 0.5129 0.2978 0.8740 0.025 Uiso 1 1 calc R U
C6 C 0.64779(14) 0.25948(17) 0.86205(10) 0.0195(4) Uani 1 1 d . .
H6 H 0.6660 0.2360 0.9058 0.023 Uiso 1 1 calc R U
C7 C 0.82448(14) 0.14391(17) 0.62909(11) 0.0198(4) Uani 1 1 d . .
H7 H 0.8128 0.1438 0.5814 0.024 Uiso 1 1 calc R U
C8 C 0.87878(15) 0.07319(18) 0.66286(11) 0.0212(5) Uani 1 1 d . .
H8 H 0.9106 0.0172 0.6435 0.025 Uiso 1 1 calc R U
C9 C 0.87627(14) 0.10218(17) 0.73045(11) 0.0207(4) Uani 1 1 d . .
H9 H 0.9069 0.0692 0.7668 0.025 Uiso 1 1 calc R U
C10 C 0.75702(15) 0.40413(16) 0.58267(10) 0.0187(4) Uani 1 1 d . .
C11 C 0.84004(15) 0.44883(18) 0.57133(11) 0.0220(5) Uani 1 1 d . .
H11 H 0.8859 0.4426 0.6046 0.026 Uiso 1 1 calc R U
C12 C 0.85605(17) 0.50312(19) 0.51082(11) 0.0273(5) Uani 1 1 d . .
H12 H 0.9125 0.5345 0.5035 0.033 Uiso 1 1 calc R U
C13 C 0.79029(18) 0.51144(19) 0.46158(12) 0.0297(6) Uani 1 1 d . .
H13 H 0.8014 0.5495 0.4211 0.036 Uiso 1 1 calc R U
C14 C 0.70827(17) 0.46438(18) 0.47126(11) 0.0255(5) Uani 1 1 d . .
H14 H 0.6634 0.4692 0.4371 0.031 Uiso 1 1 calc R U
C15 C 0.69164(15) 0.40996(17) 0.53117(10) 0.0207(5) Uani 1 1 d . .
C16 C 0.61258(15) 0.34816(16) 0.54616(11) 0.0198(5) Uani 1 1 d . .
C17 C 0.53890(16) 0.33111(19) 0.50403(11) 0.0242(5) Uani 1 1 d . .
H17 H 0.5311 0.3709 0.4638 0.029 Uiso 1 1 calc R U
C18 C 0.47692(15) 0.25578(19) 0.52107(11) 0.0245(5) Uani 1 1 d . .
H18 H 0.4269 0.2438 0.4923 0.029 Uiso 1 1 calc R U
C19 C 0.48808(15) 0.19817(18) 0.58001(11) 0.0220(5) Uani 1 1 d . .
H19 H 0.4477 0.1440 0.5900 0.026 Uiso 1 1 calc R U
C20 C 0.55847(14) 0.21928(17) 0.62490(10) 0.0198(4) Uani 1 1 d . .
H20 H 0.5642 0.1815 0.6662 0.024 Uiso 1 1 calc R U
C21 C 0.61975(14) 0.29553(17) 0.60890(10) 0.0185(4) Uani 1 1 d . .
B1 B 0.80149(16) 0.25317(19) 0.79847(12) 0.0177(5) Uani 1 1 d . .
H1B H 0.8287 0.2246 0.8410 0.021 Uiso 1 1 calc R U

loop_
_atom_site_aniso_label
_atom_site_aniso_U_11
_atom_site_aniso_U_22
_atom_site_aniso_U_33
_atom_site_aniso_U_23
_atom_site_aniso_U_13
_atom_site_aniso_U_12
Ni1 0.0109(2) 0.0226(3) 0.0126(2) 0.00068(12) -0.00124(12) 0.00037(13)
N1 0.0138(8) 0.0223(9) 0.0155(8) 0.0014(7) -0.0012(6) 0.0013(7)
N2 0.0118(8) 0.0257(9) 0.0147(8) 0.0006(7) -0.0020(6) 0.0010(7)
N3 0.0123(8) 0.0269(9) 0.0140(8) 0.0015(7) -0.0034(6) 0.0005(7)
N4 0.0135(9) 0.0251(9) 0.0134(8) 0.0008(7) -0.0022(7) -0.0001(7)
N5 0.0129(9) 0.0237(10) 0.0154(9) 0.0021(7) -0.0022(6) -0.0011(7)
N6 0.0120(9) 0.0236(9) 0.0166(8) -0.0003(7) -0.0030(7) 0.0009(7)
C1 0.0119(10) 0.0230(10) 0.0211(10) -0.0012(8) 0.0030(8) 0.0015(8)
C2 0.0123(10) 0.0256(11) 0.0237(10) -0.0054(8) 0.0003(8) -0.0007(8)
C3 0.0101(10) 0.0297(11) 0.0175(9) -0.0041(8) -0.0009(8) 0.0017(8)
C4 0.0130(10) 0.0277(11) 0.0188(10) -0.0004(8) -0.0002(8) 0.0005(9)
C5 0.0161(11) 0.0278(12) 0.0187(10) -0.0022(8) 0.0038(8) -0.0015(9)
C6 0.0198(11) 0.0262(11) 0.0126(9) 0.0014(8) -0.0001(8) -0.0019(9)
C7 0.0137(10) 0.0267(11) 0.0189(10) -0.0041(8) 0.0035(8) -0.0027(9)
C8 0.0134(11) 0.0226(11) 0.0276(11) -0.0037(8) 0.0012(8) 0.0010(9)
C9 0.0122(10) 0.0225(11) 0.0273(11) 0.0000(8) -0.0026(8) -0.0003(8)
C10 0.0190(11) 0.0219(11) 0.0152(10) -0.0018(7) 0.0012(8) 0.0022(9)
C11 0.0188(11) 0.0292(12) 0.0179(10) -0.0034(8) 0.0034(8) -0.0006(9)
C12 0.0271(13) 0.0316(12) 0.0232(11) -0.0032(9) 0.0082(9) -0.0068(10)
C13 0.0409(15) 0.0289(13) 0.0193(11) 0.0027(9) 0.0042(10) -0.0066(10)
C14 0.0335(13) 0.0280(12) 0.0152(10) 0.0022(9) -0.0026(9) -0.0017(10)
C15 0.0208(11) 0.0253(11) 0.0160(10) -0.0011(8) -0.0013(8) 0.0009(9)
C16 0.0181(11) 0.0266(11) 0.0149(9) -0.0016(8) 0.0009(8) 0.0020(8)
C17 0.0206(12) 0.0374(13) 0.0145(10) -0.0016(9) -0.0036(8) 0.0031(9)
C18 0.0144(11) 0.0394(13) 0.0198(10) -0.0082(9) -0.0027(8) 0.0018(9)
C19 0.0134(10) 0.0300(12) 0.0226(10) -0.0073(9) 0.0021(8) 0.0006(9)
C20 0.0156(10) 0.0261(11) 0.0177(9) -0.0026(8) 0.0001(8) 0.0010(8)
C21 0.0142(10) 0.0258(11) 0.0154(9) -0.0022(8) -0.0007(8) 0.0041(8)
B1 0.0137(11) 0.0234(12) 0.0162(10) 0.0012(9) -0.0034(8) 0.0013(9)

loop_
_atom_type_symbol
_atom_type_description
_atom_type_scat_dispersion_real
_atom_type_scat_dispersion_imag
_atom_type_scat_source
C C 0.0181 0.0091 'International Tables Vol C Tables 4.2.6.8 and 6.1.1.4'
H H 0.0000 0.0000 'International Tables Vol C Tables 4.2.6.8 and 6.1.1.4'
B B 0.0090 0.0039 'International Tables Vol C Tables 4.2.6.8 and 6.1.1.4'
N N 0.0311 0.0180 'International Tables Vol C Tables 4.2.6.8 and 6.1.1.4'
Ni Ni -3.0029 0.5091 'International Tables Vol C Tables 4.2.6.8 and 6.1.1.4'

loop_
_geom_angle_atom_site_label_1
_geom_angle_atom_site_label_2
_geom_angle_atom_site_label_3
_geom_angle
C21 Ni1 C10 81.89(9)
C21 Ni1 N3 93.03(8)
C10 Ni1 N3 165.39(8)
C21 Ni1 N1 169.23(8)
C10 Ni1 N1 95.44(8)
N3 Ni1 N1 87.01(7)
C21 Ni1 N5 101.32(8)
C10 Ni1 N5 103.42(8)
N3 Ni1 N5 90.98(7)
N1 Ni1 N5 89.44(7)
C1 N1 N2 106.81(17)
C1 N1 Ni1 135.01(15)
N2 N1 Ni1 117.86(13)
C3 N2 N1 109.55(17)
C3 N2 B1 131.07(18)
N1 N2 B1 118.86(16)
C4 N3 N4 106.77(17)
C4 N3 Ni1 134.54(15)
N4 N3 Ni1 117.87(13)
C6 N4 N3 109.37(17)
C6 N4 B1 130.38(18)
N3 N4 B1 119.36(17)
C7 N5 N6 106.85(17)
C7 N5 Ni1 135.76(15)
N6 N5 Ni1 117.23(13)
C9 N6 N5 109.45(17)
C9 N6 B1 130.78(18)
N5 N6 B1 119.57(17)
N1 C1 C2 110.38(19)
N1 C1 H1 124.8
C2 C1 H1 124.8
C3 C2 C1 104.78(19)
C3 C2 H2 127.6
C1 C2 H2 127.6
N2 C3 C2 108.49(19)
N2 C3 H3 125.8
C2 C3 H3 125.8
N3 C4 C5 110.34(19)
N3 C4 H4 124.8
C5 C4 H4 124.8
C6 C5 C4 105.01(19)
C6 C5 H5 127.5
C4 C5 H5 127.5
N4 C6 C5 108.50(18)
N4 C6 H6 125.8
C5 C6 H6 125.7
N5 C7 C8 110.14(19)
N5 C7 H7 124.9
C8 C7 H7 124.9
C9 C8 C7 105.04(19)
C9 C8 H8 127.5
C7 C8 H8 127.5
N6 C9 C8 108.52(19)
N6 C9 H9 125.7
C8 C9 H9 125.7
C11 C10 C15 119.00(19)
C11 C10 Ni1 126.15(16)
C15 C10 Ni1 114.69(16)
C10 C11 C12 120.0(2)
C10 C11 H11 120.0
C12 C11 H11 120.0
C13 C12 C11 120.5(2)
C13 C12 H12 119.7
C11 C12 H12 119.7
C12 C13 C14 120.1(2)
C12 C13 H13 120.0
C14 C13 H13 120.0
C13 C14 C15 119.9(2)
C13 C14 H14 120.1
C15 C14 H14 120.1
C14 C15 C10 120.4(2)
C14 C15 C16 126.4(2)
C10 C15 C16 112.96(19)
C17 C16 C21 119.9(2)
C17 C16 C15 127.5(2)
C21 C16 C15 112.35(19)
C18 C17 C16 119.9(2)
C18 C17 H17 120.1
C16 C17 H17 120.1
C19 C18 C17 120.0(2)
C19 C18 H18 120.0
C17 C18 H18 120.0
C18 C19 C20 120.5(2)
C18 C19 H19 119.7
C20 C19 H19 119.7
C21 C20 C19 119.8(2)
C21 C20 H20 120.1
C19 C20 H20 120.1
C20 C21 C16 119.56(19)
C20 C21 Ni1 125.42(15)
C16 C21 Ni1 115.00(16)
N4 B1 N6 110.10(17)
N4 B1 N2 105.79(17)
N6 B1 N2 107.53(17)
N4 B1 H1B 111.1
N6 B1 H1B 111.1
N2 B1 H1B 111.1

loop_
_geom_bond_atom_site_label_1
_geom_bond_atom_site_label_2
_geom_bond_distance
Ni1 C21 1.941(2)
Ni1 C10 1.946(2)
Ni1 N3 2.0052(18)
Ni1 N1 2.0141(18)
Ni1 N5 2.0216(19)
N1 C1 1.332(3)
N1 N2 1.369(2)
N2 C3 1.347(3)
N2 B1 1.543(3)
N3 C4 1.333(3)
N3 N4 1.365(2)
N4 C6 1.348(3)
N4 B1 1.536(3)
N5 C7 1.333(3)
N5 N6 1.366(2)
N6 C9 1.344(3)
N6 B1 1.542(3)
C1 C2 1.401(3)
C1 H1 0.9500
C2 C3 1.383(3)
C2 H2 0.9500
C3 H3 0.9500
C4 C5 1.392(3)
C4 H4 0.9500
C5 C6 1.376(3)
C5 H5 0.9500
C6 H6 0.9500
C7 C8 1.395(3)
C7 H7 0.9500
C8 C9 1.378(3)
C8 H8 0.9500
C9 H9 0.9500
C10 C11 1.391(3)
C10 C15 1.408(3)
C11 C12 1.401(3)
C11 H11 0.9500
C12 C13 1.383(4)
C12 H12 0.9500
C13 C14 1.386(4)
C13 H13 0.9500
C14 C15 1.394(3)
C14 H14 0.9500
C15 C16 1.461(3)
C16 C17 1.396(3)
C16 C21 1.412(3)
C17 C18 1.391(4)
C17 H17 0.9500
C18 C19 1.387(3)
C18 H18 0.9500
C19 C20 1.400(3)
C19 H19 0.9500
C20 C21 1.388(3)
C20 H20 0.9500
B1 H1B 1.0000

loop_
_geom_torsion_atom_site_label_1
_geom_torsion_atom_site_label_2
_geom_torsion_atom_site_label_3
_geom_torsion_atom_site_label_4
_geom_torsion
C1 N1 N2 C3 -0.2(2)
Ni1 N1 N2 C3 -174.66(13)
C1 N1 N2 B1 172.43(18)
Ni1 N1 N2 B1 -2.0(2)
C4 N3 N4 C6 -0.6(2)
Ni1 N3 N4 C6 170.54(14)
C4 N3 N4 B1 -170.84(19)
Ni1 N3 N4 B1 0.3(2)
C7 N5 N6 C9 0.7(2)
Ni1 N5 N6 C9 -175.52(14)
C7 N5 N6 B1 176.11(18)
Ni1 N5 N6 B1 -0.1(2)
N2 N1 C1 C2 0.5(2)
Ni1 N1 C1 C2 173.54(15)
N1 C1 C2 C3 -0.6(2)
N1 N2 C3 C2 -0.2(2)
B1 N2 C3 C2 -171.6(2)
C1 C2 C3 N2 0.4(2)
N4 N3 C4 C5 0.4(2)
Ni1 N3 C4 C5 -168.62(16)
N3 C4 C5 C6 0.0(3)
N3 N4 C6 C5 0.6(2)
B1 N4 C6 C5 169.4(2)
C4 C5 C6 N4 -0.4(2)
N6 N5 C7 C8 -0.5(2)
Ni1 N5 C7 C8 174.68(16)
N5 C7 C8 C9 0.1(2)
N5 N6 C9 C8 -0.6(2)
B1 N6 C9 C8 -175.3(2)
C7 C8 C9 N6 0.3(2)
C15 C10 C11 C12 3.2(3)
Ni1 C10 C11 C12 -171.89(17)
C10 C11 C12 C13 -1.0(4)
C11 C12 C13 C14 -1.2(4)
C12 C13 C14 C15 1.0(4)
C13 C14 C15 C10 1.3(3)
C13 C14 C15 C16 -173.6(2)
C11 C10 C15 C14 -3.4(3)
Ni1 C10 C15 C14 172.26(17)
C11 C10 C15 C16 172.17(19)
Ni1 C10 C15 C16 -12.2(2)
C14 C15 C16 C17 0.2(4)
C10 C15 C16 C17 -175.0(2)
C14 C15 C16 C21 174.7(2)
C10 C15 C16 C21 -0.5(3)
C21 C16 C17 C18 -5.7(3)
C15 C16 C17 C18 168.4(2)
C16 C17 C18 C19 0.4(3)
C17 C18 C19 C20 3.9(3)
C18 C19 C20 C21 -2.7(3)
C19 C20 C21 C16 -2.6(3)
C19 C20 C21 Ni1 176.05(16)
C17 C16 C21 C20 6.8(3)
C15 C16 C21 C20 -168.18(19)
C17 C16 C21 Ni1 -171.96(16)
C15 C16 C21 Ni1 13.0(2)
C6 N4 B1 N6 135.5(2)
N3 N4 B1 N6 -56.6(2)
C6 N4 B1 N2 -108.6(2)
N3 N4 B1 N2 59.3(2)
C9 N6 B1 N4 -129.4(2)
N5 N6 B1 N4 56.4(2)
C9 N6 B1 N2 115.8(2)
N5 N6 B1 N2 -58.4(2)
C3 N2 B1 N4 112.8(2)
N1 N2 B1 N4 -58.0(2)
C3 N2 B1 N6 -129.6(2)
N1 N2 B1 N6 59.7(2)
